data_2021647
loop_
_publ_author_name
'Kiran Kumar, Haruvegowda'
'Yathirajan, Hemmige S.'
'Manju, Nagaraj'
'Kalluraya, Balakrishna'
'Rathore, Ravindranath S.'
'Glidewell, Christopher'

_publ_section_title
;
 Conversion of substituted 5-aryloxypyrazolecarbaldehydes into reduced
 3,4'-bipyrazoles: synthesis and characterization, and the structures of
 four precursors and two products, and their supramolecular assembly in
 zero, one and two dimensions
;
_journal_coeditor_code KY3177
_journal_issue 6
_journal_name_full 'Acta Crystallographica Section C'
_journal_page_first
;
;
_journal_paper_doi 10.1107/S2053229619006752
_journal_volume 75
_journal_year 2019
_chemical_formula_iupac 'C17 H13 N3 O4'
_chemical_formula_moiety 'C17 H13 N3 O4'
_chemical_formula_sum 'C17 H13 N3 O4'
_chemical_formula_weight 323.30
_chemical_name_systematic
;
3-Methyl-5-(4-nitrophenoxy)-1-phenyl-1<i>H</i>-pyrazole-4-carbaldehyde
;
_space_group_crystal_system monoclinic
_space_group_IT_number 14
_space_group_name_Hall '-P 2ybc'
_space_group_name_H-M_alt 'P 1 21/c 1'
_symmetry_space_group_name_Hall '-P 2ybc'
_symmetry_space_group_name_H-M 'P 1 21/c 1'
_atom_sites_solution_hydrogens geom
_atom_sites_solution_primary difmap
_audit_creation_method SHELXL-2014
_cell_angle_alpha 90
_cell_angle_beta 94.259(3)
_cell_angle_gamma 90
_cell_formula_units_Z 4
_cell_length_a 14.1163(9)
_cell_length_b 11.7268(7)
_cell_length_c 9.3982(5)
_cell_measurement_reflns_used 4821
_cell_measurement_temperature 296(2)
_cell_measurement_theta_max 30.796
_cell_measurement_theta_min 1.427
_cell_volume 1551.47(16)
_computing_cell_refinement
;
SAINT (Bruker, 2015)
;
_computing_data_collection
;
APEX2 (Bruker, 2015)
;
_computing_data_reduction
;
SAINT (Bruker, 2015)
;
_computing_molecular_graphics
;
PLATON (Spek, 2009)
;
_computing_publication_material
;
SHELXL2014 (Sheldrick, 2015b) and PLATON (Spek, 2009)
;
_computing_structure_refinement
;
SHELXL2014 (Sheldrick, 2015b)
;
_computing_structure_solution
;
SHELXT (Sheldrick, 2015a)
;
_diffrn_ambient_temperature 296(2)
_diffrn_detector_area_resol_mean 0.3333
_diffrn_measured_fraction_theta_full 1.000
_diffrn_measured_fraction_theta_max 1.000
_diffrn_measurement_device_type 'Bruker APEXII CCD'
_diffrn_measurement_method '\f and \w scans'
_diffrn_radiation_monochromator graphite
_diffrn_radiation_type MoK\a
_diffrn_radiation_wavelength 0.71073
_diffrn_reflns_av_R_equivalents 0.0368
_diffrn_reflns_av_unetI/netI 0.0279
_diffrn_reflns_limit_h_max 18
_diffrn_reflns_limit_h_min -18
_diffrn_reflns_limit_k_max 15
_diffrn_reflns_limit_k_min -15
_diffrn_reflns_limit_l_max 12
_diffrn_reflns_limit_l_min -12
_diffrn_reflns_number 28186
_diffrn_reflns_theta_full 25.242
_diffrn_reflns_theta_max 28.548
_diffrn_reflns_theta_min 2.260
_diffrn_source 'fine focus sealed tube'
_diffrn_standards_decay_% 0
_diffrn_standards_interval_count 0
_diffrn_standards_interval_time 0
_diffrn_standards_number 0
_exptl_absorpt_coefficient_mu 0.101
_exptl_absorpt_correction_T_max 0.985
_exptl_absorpt_correction_T_min 0.945
_exptl_absorpt_correction_type multi-scan
_exptl_absorpt_process_details
;
(SADABS; Bruker, 2015)
;
_exptl_crystal_colour colourless
_exptl_crystal_density_diffrn 1.384
_exptl_crystal_description block
_exptl_crystal_F_000 672
_exptl_crystal_size_max 0.200
_exptl_crystal_size_mid 0.150
_exptl_crystal_size_min 0.150
_refine_diff_density_max 0.186
_refine_diff_density_min -0.151
_refine_ls_extinction_coef 0.0064(11)
_refine_ls_extinction_expression Fc^*^=kFc[1+0.001xFc^2^\l^3^/sin(2\q)]^-1/4^
_refine_ls_extinction_method
;
SHELXL2014 (Sheldrick, 2015b)
;
_refine_ls_goodness_of_fit_ref 1.007
_refine_ls_hydrogen_treatment constr
_refine_ls_matrix_type full
_refine_ls_number_parameters 219
_refine_ls_number_reflns 3956
_refine_ls_number_restraints 0
_refine_ls_restrained_S_all 1.007
_refine_ls_R_factor_all 0.0900
_refine_ls_R_factor_gt 0.0434
_refine_ls_shift/su_max 0.000
_refine_ls_shift/su_mean 0.000
_refine_ls_structure_factor_coef Fsqd
_refine_ls_weighting_details 'w=1/[\s^2^(Fo^2^)+(0.0385P)^2^+0.5804P] where P=(Fo^2^+2Fc^2^)/3'
_refine_ls_weighting_scheme calc
_refine_ls_wR_factor_gt 0.0947
_refine_ls_wR_factor_ref 0.1213
_reflns_number_gt 2361
_reflns_number_total 3956
_reflns_threshold_expression 'I > 2\s(I)'
_cod_data_source_file ky3177sup1.cif
_cod_data_source_block IV
_cod_database_code 2021647
_shelx_space_group_comment
;
The symmetry employed for this shelxl refinement is uniquely defined
by the following loop, which should always be used as a source of
symmetry information in preference to the above space-group names.
They are only intended as comments.
;
_shelx_estimated_absorpt_t_min 0.980
_shelx_estimated_absorpt_t_max 0.985
_shelxl_version_number 2.014

loop_
_space_group_symop_operation_xyz
'x, y, z'
'-x, y+1/2, -z+1/2'
'-x, -y, -z'
'x, -y-1/2, z-1/2'

loop_
_atom_site_type_symbol
_atom_site_label
_atom_site_fract_x
_atom_site_fract_y
_atom_site_fract_z
_atom_site_U_iso_or_equiv
_atom_site_adp_type
_atom_site_calc_flag
_atom_site_occupancy
N N1 0.86994(10) 0.04307(11) 0.28782(14) 0.0439(3) Uani d 1
N N2 0.96335(10) 0.07594(12) 0.28157(15) 0.0467(4) Uani d 1
C C3 0.98509(13) 0.12942(14) 0.40292(19) 0.0463(4) Uani d 1
C C4 0.90857(13) 0.13138(14) 0.49144(18) 0.0471(4) Uani d 1
C C5 0.83639(13) 0.07652(14) 0.41151(18) 0.0457(4) Uani d 1
C C11 0.82349(12) -0.01374(14) 0.16813(18) 0.0442(4) Uani d 1
C C12 0.75167(13) -0.09122(16) 0.1842(2) 0.0552(5) Uani d 1
H H12 0.7326 -0.1081 0.2745 0.066 Uiso calc 1
C C13 0.70832(15) -0.14363(18) 0.0648(2) 0.0674(6) Uani d 1
H H13 0.6590 -0.1950 0.0747 0.081 Uiso calc 1
C C14 0.73745(17) -0.1204(2) -0.0681(2) 0.0711(6) Uani d 1
H H14 0.7083 -0.1564 -0.1479 0.085 Uiso calc 1
C C15 0.80937(17) -0.04447(18) -0.0831(2) 0.0680(6) Uani d 1
H H15 0.8290 -0.0291 -0.1735 0.082 Uiso calc 1
C C16 0.85318(15) 0.00968(16) 0.03427(19) 0.0561(5) Uani d 1
H H16 0.9021 0.0614 0.0235 0.067 Uiso calc 1
C C31 1.08136(14) 0.18030(18) 0.4311(2) 0.0648(5) Uani d 1
H H31A 1.1212 0.1570 0.3580 0.097 Uiso calc 1
H H31B 1.1086 0.1548 0.5223 0.097 Uiso calc 1
H H31C 1.0763 0.2619 0.4314 0.097 Uiso calc 1
C C41 0.91097(17) 0.17425(17) 0.6348(2) 0.0625(5) Uani d 1
H H41 0.9677 0.2070 0.6710 0.075 Uiso calc 1
O O41 0.84724(12) 0.17227(14) 0.71320(15) 0.0781(5) Uani d 1
O O51 0.74717(9) 0.04733(10) 0.43900(14) 0.0592(4) Uani d 1
C C51 0.68931(12) 0.12862(15) 0.49678(18) 0.0463(4) Uani d 1
C C52 0.69553(13) 0.24277(15) 0.46518(18) 0.0496(4) Uani d 1
H H52 0.7389 0.2687 0.4028 0.060 Uiso calc 1
C C53 0.63630(13) 0.31763(15) 0.52768(19) 0.0512(4) Uani d 1
H H53 0.6394 0.3954 0.5091 0.061 Uiso calc 1
C C54 0.57244(12) 0.27586(16) 0.61811(18) 0.0484(4) Uani d 1
C C55 0.56359(13) 0.16141(17) 0.6451(2) 0.0544(5) Uani d 1
H H55 0.5183 0.1352 0.7042 0.065 Uiso calc 1
C C56 0.62287(13) 0.08639(16) 0.5831(2) 0.0536(5) Uani d 1
H H56 0.6182 0.0084 0.5991 0.064 Uiso calc 1
N N54 0.51327(12) 0.35609(18) 0.69134(19) 0.0662(5) Uani d 1
O O411 0.52206(15) 0.45668(17) 0.6681(2) 0.1137(7) Uani d 1
O O412 0.45836(11) 0.31846(16) 0.77356(18) 0.0883(5) Uani d 1

loop_
_atom_site_aniso_label
_atom_site_aniso_U_11
_atom_site_aniso_U_22
_atom_site_aniso_U_33
_atom_site_aniso_U_12
_atom_site_aniso_U_13
_atom_site_aniso_U_23
N1 0.0479(8) 0.0408(7) 0.0444(8) -0.0016(6) 0.0128(6) -0.0032(6)
N2 0.0457(8) 0.0458(8) 0.0497(8) 0.0006(6) 0.0112(7) 0.0000(7)
C3 0.0540(10) 0.0347(8) 0.0504(10) 0.0017(7) 0.0051(8) 0.0018(8)
C4 0.0629(11) 0.0341(8) 0.0452(9) -0.0001(8) 0.0097(8) -0.0014(7)
C5 0.0568(11) 0.0336(8) 0.0488(10) -0.0012(7) 0.0182(8) -0.0013(7)
C11 0.0487(10) 0.0370(9) 0.0474(9) 0.0063(7) 0.0067(8) -0.0055(7)
C12 0.0553(11) 0.0525(11) 0.0588(11) -0.0019(9) 0.0108(9) -0.0076(9)
C13 0.0568(12) 0.0620(13) 0.0828(16) -0.0055(10) 0.0017(11) -0.0178(11)
C14 0.0757(15) 0.0687(14) 0.0666(14) 0.0113(12) -0.0108(11) -0.0214(11)
C15 0.0945(17) 0.0621(13) 0.0476(11) 0.0078(12) 0.0066(11) -0.0088(10)
C16 0.0712(13) 0.0485(10) 0.0500(11) -0.0004(9) 0.0147(9) -0.0047(9)
C31 0.0585(12) 0.0596(12) 0.0754(14) -0.0064(10) -0.0015(10) -0.0040(10)
C41 0.0826(15) 0.0513(11) 0.0542(12) -0.0012(10) 0.0087(11) -0.0119(9)
O41 0.1000(12) 0.0851(11) 0.0520(8) -0.0015(9) 0.0233(8) -0.0131(7)
O51 0.0639(8) 0.0432(7) 0.0748(9) -0.0105(6) 0.0349(7) -0.0144(6)
C51 0.0511(10) 0.0438(9) 0.0458(9) -0.0049(8) 0.0155(8) -0.0075(8)
C52 0.0542(10) 0.0474(10) 0.0496(10) -0.0046(8) 0.0188(8) 0.0022(8)
C53 0.0523(11) 0.0437(10) 0.0582(11) -0.0008(8) 0.0083(9) 0.0008(8)
C54 0.0418(9) 0.0554(11) 0.0486(10) 0.0040(8) 0.0074(8) -0.0060(8)
C55 0.0486(10) 0.0624(12) 0.0547(11) -0.0048(9) 0.0196(9) 0.0025(9)
C56 0.0583(11) 0.0445(10) 0.0603(11) -0.0086(8) 0.0202(9) 0.0012(9)
N54 0.0526(10) 0.0765(13) 0.0705(11) 0.0135(9) 0.0111(9) -0.0097(10)
O411 0.1183(16) 0.0660(12) 0.1644(19) 0.0205(11) 0.0609(14) -0.0166(12)
O412 0.0690(10) 0.1129(14) 0.0875(11) 0.0230(9) 0.0358(9) 0.0012(10)

loop_
_atom_type_symbol
_atom_type_description
_atom_type_scat_dispersion_real
_atom_type_scat_dispersion_imag
_atom_type_scat_source
C C 0.0033 0.0016 'International Tables Vol C Tables 4.2.6.8 and 6.1.1.4'
H H 0.0000 0.0000 'International Tables Vol C Tables 4.2.6.8 and 6.1.1.4'
N N 0.0061 0.0033 'International Tables Vol C Tables 4.2.6.8 and 6.1.1.4'
O O 0.0106 0.0060 'International Tables Vol C Tables 4.2.6.8 and 6.1.1.4'

loop_
_geom_angle_atom_site_label_1
_geom_angle_atom_site_label_2
_geom_angle_atom_site_label_3
_geom_angle
C5 N1 N2 110.74(14)
C5 N1 C11 130.35(14)
N2 N1 C11 118.85(13)
C3 N2 N1 104.96(13)
N2 C3 C4 112.24(16)
N2 C3 C31 119.70(16)
C4 C3 C31 128.05(17)
C5 C4 C3 103.77(15)
C5 C4 C41 129.73(17)
C3 C4 C41 126.36(18)
N1 C5 O51 119.02(15)
N1 C5 C4 108.26(15)
O51 C5 C4 132.58(15)
C12 C11 C16 120.40(17)
C12 C11 N1 121.39(15)
C16 C11 N1 118.21(16)
C11 C12 C13 119.28(19)
C11 C12 H12 120.4
C13 C12 H12 120.4
C14 C13 C12 120.5(2)
C14 C13 H13 119.8
C12 C13 H13 119.8
C15 C14 C13 120.0(2)
C15 C14 H14 120.0
C13 C14 H14 120.0
C14 C15 C16 120.7(2)
C14 C15 H15 119.7
C16 C15 H15 119.7
C15 C16 C11 119.23(19)
C15 C16 H16 120.4
C11 C16 H16 120.4
C3 C31 H31A 109.5
C3 C31 H31B 109.5
H31A C31 H31B 109.5
C3 C31 H31C 109.5
H31A C31 H31C 109.5
H31B C31 H31C 109.5
O41 C41 C4 126.9(2)
O41 C41 H41 116.5
C4 C41 H41 116.5
C5 O51 C51 118.98(13)
C52 C51 C56 122.32(16)
C52 C51 O51 122.25(15)
C56 C51 O51 115.38(15)
C53 C52 C51 118.61(16)
C53 C52 H52 120.7
C51 C52 H52 120.7
C52 C53 C54 118.99(17)
C52 C53 H53 120.5
C54 C53 H53 120.5
C55 C54 C53 122.36(16)
C55 C54 N54 118.60(17)
C53 C54 N54 119.02(18)
C54 C55 C56 118.77(16)
C54 C55 H55 120.6
C56 C55 H55 120.6
C55 C56 C51 118.85(17)
C55 C56 H56 120.6
C51 C56 H56 120.6
O411 N54 O412 123.20(19)
O411 N54 C54 118.24(18)
O412 N54 C54 118.56(19)

loop_
_geom_bond_atom_site_label_1
_geom_bond_atom_site_label_2
_geom_bond_distance
N1 C5 1.346(2)
N1 N2 1.3792(19)
N1 C11 1.425(2)
N2 C3 1.318(2)
C3 C4 1.412(2)
C3 C31 1.490(3)
C4 C5 1.379(2)
C4 C41 1.436(3)
C5 O51 1.349(2)
C11 C12 1.378(2)
C11 C16 1.383(2)
C12 C13 1.382(3)
C12 H12 0.9300
C13 C14 1.371(3)
C13 H13 0.9300
C14 C15 1.366(3)
C14 H14 0.9300
C15 C16 1.379(3)
C15 H15 0.9300
C16 H16 0.9300
C31 H31A 0.9600
C31 H31B 0.9600
C31 H31C 0.9600
C41 O41 1.205(2)
C41 H41 0.9300
O51 C51 1.392(2)
C51 C52 1.375(2)
C51 C56 1.377(2)
C52 C53 1.374(2)
C52 H52 0.9300
C53 C54 1.374(2)
C53 H53 0.9300
C54 C55 1.373(3)
C54 N54 1.464(2)
C55 C56 1.373(2)
C55 H55 0.9300
C56 H56 0.9300
N54 O411 1.208(2)
N54 O412 1.217(2)

loop_
_geom_hbond_atom_site_label_D
_geom_hbond_atom_site_label_H
_geom_hbond_atom_site_label_A
_geom_hbond_site_symmetry_A
_geom_hbond_distance_DH
_geom_hbond_distance_HA
_geom_hbond_distance_DA
_geom_hbond_angle_DHA
_geom_hbond_publ_flag
C14 H14 O412 2_645 0.93 2.57 3.330(3) 139 no
C52 H52 O41 4_565 0.93 2.53 3.456(2) 174 no
C55 H55 O411 2_646 0.93 2.50 3.259(3) 139 no
C53 H53 Cg2 4_566 0.93 2.84 3.564(2) 135 no

loop_
_geom_torsion_atom_site_label_1
_geom_torsion_atom_site_label_2
_geom_torsion_atom_site_label_3
_geom_torsion_atom_site_label_4
_geom_torsion
C5 N1 N2 C3 -0.03(18)
C11 N1 N2 C3 177.50(14)
N1 N2 C3 C4 0.99(19)
N1 N2 C3 C31 -178.18(15)
N2 C3 C4 C5 -1.54(19)
C31 C3 C4 C5 177.54(18)
N2 C3 C4 C41 174.50(17)
C31 C3 C4 C41 -6.4(3)
N2 N1 C5 O51 -177.14(14)
C11 N1 C5 O51 5.7(3)
N2 N1 C5 C4 -0.94(19)
C11 N1 C5 C4 -178.10(16)
C3 C4 C5 N1 1.44(18)
C41 C4 C5 N1 -174.41(18)
C3 C4 C5 O51 176.93(18)
C41 C4 C5 O51 1.1(3)
C5 N1 C11 C12 -32.5(3)
N2 N1 C11 C12 150.56(16)
C5 N1 C11 C16 148.36(18)
N2 N1 C11 C16 -28.6(2)
C16 C11 C12 C13 -1.3(3)
N1 C11 C12 C13 179.59(17)
C11 C12 C13 C14 1.1(3)
C12 C13 C14 C15 -0.4(3)
C13 C14 C15 C16 -0.2(3)
C14 C15 C16 C11 0.0(3)
C12 C11 C16 C15 0.7(3)
N1 C11 C16 C15 179.87(17)
C5 C4 C41 O41 -1.9(3)
C3 C4 C41 O41 -176.9(2)
N1 C5 O51 C51 -136.63(16)
C4 C5 O51 C51 48.3(3)
C5 O51 C51 C52 32.7(3)
C5 O51 C51 C56 -149.82(17)
C56 C51 C52 C53 3.2(3)
O51 C51 C52 C53 -179.48(16)
C51 C52 C53 C54 -0.7(3)
C52 C53 C54 C55 -2.0(3)
C52 C53 C54 N54 176.39(16)
C53 C54 C55 C56 2.2(3)
N54 C54 C55 C56 -176.22(17)
C54 C55 C56 C51 0.3(3)
C52 C51 C56 C55 -3.1(3)
O51 C51 C56 C55 179.48(17)
C55 C54 N54 O411 179.3(2)
C53 C54 N54 O411 0.8(3)
C55 C54 N54 O412 0.0(3)
C53 C54 N54 O412 -178.45(18)

_cod_database_fobs_code 2021647
